data_7061068
loop_
_publ_author_name
'Luo, Guangyan'
'Meng, Ye'
'Zhang, Lin'
'Li, Xiaoyue'
'Tao, Zhu'
'Zhang, Qianjun'

_publ_section_title
;
 Selective recognition of aluminum ions using an esculetin@Q[8]
 host--guest supramolecular fluorescent probe
;
_journal_issue 1
_journal_name_full 'New Journal of Chemistry'
_journal_page_first 97
_journal_page_last 102
_journal_paper_doi 10.1039/D1NJ04782E
_journal_volume 46
_journal_year 2022
_chemical_formula_moiety '2(C48 H48 N32 O16), C18 H12 Al O10, 11(O), 4(Cl)'
_chemical_formula_sum 'C114 H108 Al Cl4 N64 O53'
_chemical_formula_weight 3391.42
_space_group_crystal_system monoclinic
_space_group_IT_number 15
_space_group_name_Hall '-I 2yc'
_space_group_name_H-M_alt 'I 1 2/c 1'
_atom_sites_solution_hydrogens geom
_atom_sites_solution_primary iterative
_audit_creation_date 2021-05-02
_audit_creation_method
;
Olex2 1.2
(compiled 2018.05.29 svn.r3508 for OlexSys, GUI svn.r5506)
;
_audit_update_record
;
2021-07-17 deposited with the CCDC.	2021-11-17 downloaded from the CCDC.
;
_cell_angle_alpha 90
_cell_angle_beta 90.21(3)
_cell_angle_gamma 90
_cell_formula_units_Z 4
_cell_length_a 28.162(9)
_cell_length_b 22.226(7)
_cell_length_c 28.390(8)
_cell_measurement_reflns_used 9745
_cell_measurement_temperature 273.15
_cell_measurement_theta_max 28.066
_cell_measurement_theta_min 2.328
_cell_volume 17770(9)
_computing_cell_refinement 'SAINT V8.38A (?, 2016)'
_computing_data_reduction 'SAINT V8.38A (?, 2016)'
_computing_molecular_graphics 'Olex2 (Dolomanov et al., 2009)'
_computing_publication_material 'Olex2 (Dolomanov et al., 2009)'
_computing_structure_refinement 'ShelXL (Sheldrick, 2015)'
_computing_structure_solution 'olex2.solve (Bourhis et al., 2015)'
_diffrn_ambient_temperature 273.15
_diffrn_detector 'Bruker APEX2 area detector'
_diffrn_detector_area_resol_mean 7.9
_diffrn_detector_type 'CCD area detector'
_diffrn_measured_fraction_theta_full 0.999
_diffrn_measured_fraction_theta_max 0.996
_diffrn_measurement_device 'three-circle diffractometer'
_diffrn_measurement_device_type 'Bruker SMART APEX2 area detector'
_diffrn_measurement_method '\w and \f scans'
_diffrn_radiation_monochromator 'mirror optics'
_diffrn_radiation_probe x-ray
_diffrn_radiation_type MoK\a
_diffrn_radiation_wavelength 0.71073
_diffrn_reflns_av_R_equivalents 0.1563
_diffrn_reflns_av_unetI/netI 0.0620
_diffrn_reflns_Laue_measured_fraction_full 0.999
_diffrn_reflns_Laue_measured_fraction_max 0.996
_diffrn_reflns_limit_h_max 37
_diffrn_reflns_limit_h_min -37
_diffrn_reflns_limit_k_max 29
_diffrn_reflns_limit_k_min -29
_diffrn_reflns_limit_l_max 37
_diffrn_reflns_limit_l_min -37
_diffrn_reflns_number 359667
_diffrn_reflns_point_group_measured_fraction_full 0.999
_diffrn_reflns_point_group_measured_fraction_max 0.996
_diffrn_reflns_theta_full 25.242
_diffrn_reflns_theta_max 28.335
_diffrn_reflns_theta_min 2.328
_diffrn_source 'microfocus sealed X-ray tube'
_diffrn_source_type 'Incoatec I\ms'
_diffrn_standards_number 0
_exptl_absorpt_coefficient_mu 0.164
_exptl_absorpt_correction_T_max 0.7457
_exptl_absorpt_correction_T_min 0.6414
_exptl_absorpt_correction_type multi-scan
_exptl_absorpt_process_details
;
SADABS-2016/2 (Bruker,2016/2) was used for absorption correction.
wR2(int) was 0.1240 before and 0.0789 after correction.
The Ratio of minimum to maximum transmission is 0.8601.
The \l/2 correction factor is Not present.
;
_exptl_crystal_colour colourless
_exptl_crystal_colour_primary colourless
_exptl_crystal_density_diffrn 1.268
_exptl_crystal_description block
_exptl_crystal_F_000 6980
_exptl_crystal_size_max 0.3
_exptl_crystal_size_mid 0.25
_exptl_crystal_size_min 0.2
_refine_diff_density_max 1.749
_refine_diff_density_min -1.645
_refine_diff_density_rms 0.116
_refine_ls_extinction_method none
_refine_ls_goodness_of_fit_ref 1.421
_refine_ls_hydrogen_treatment constr
_refine_ls_matrix_type full
_refine_ls_number_parameters 1066
_refine_ls_number_reflns 22095
_refine_ls_number_restraints 1050
_refine_ls_restrained_S_all 1.414
_refine_ls_R_factor_all 0.1835
_refine_ls_R_factor_gt 0.1225
_refine_ls_shift/su_max 0.000
_refine_ls_shift/su_mean 0.000
_refine_ls_structure_factor_coef Fsqd
_refine_ls_weighting_details 'w=1/[\s^2^(Fo^2^)+(0.2000P)^2^] where P=(Fo^2^+2Fc^2^)/3'
_refine_ls_weighting_scheme calc
_refine_ls_wR_factor_gt 0.3810
_refine_ls_wR_factor_ref 0.4208
_reflns_Friedel_coverage 0.000
_reflns_number_gt 11778
_reflns_number_total 22095
_reflns_threshold_expression 'I > 2\s(I)'
_cod_data_source_file d1nj04782e2.cif
_cod_data_source_block a_a_pl_sq
_cod_depositor_comments 'Adding full bibliography for 7061068.cif.'
_cod_database_code 7061068
_shelx_shelxl_version_number 2014/7
_shelx_space_group_comment
;
The symmetry employed for this shelxl refinement is uniquely defined
by the following loop, which should always be used as a source of
symmetry information in preference to the above space-group names.
They are only intended as comments.
;
_shelx_estimated_absorpt_t_max 0.968
_shelx_estimated_absorpt_t_min 0.952
_olex2_refinement_description
;
1. Fixed Uiso
 At 1.2 times of:
  All C(H) groups, All C(H,H) groups
 At 1.5 times of:
  All O(H) groups
2. Restrained distances
 H20-C53
 2.46 with sigma of 0.001
 O2W-O14
 2.65 with sigma of 0.001
 O2W-O1W
 2.56 with sigma of 0.001
3. Uiso/Uaniso restraints and constraints
Uanis(O17) \\sim Ueq: with sigma of 0.001 and sigma for terminal atoms of 0.002
4. Rigid body (RIGU) restrains
 O18, C49, C50, C51, C52, C57
 with sigma for 1-2 distances of 0.001 and sigma for 1-3 distances of 0.001
 Al01, O1W
 with sigma for 1-2 distances of 0.001 and sigma for 1-3 distances of 0.001
 O9, O10, O11, O12, O13, O14, O15, O16, N1, N2, N3, N4, N5, N6, N7, N8, N9,
 N10, N11, N12, N13, N14, N15, N16, C1, C2, C3, C4, C5, C6, C7, C8, C9, C10,
 C11, C12, C13, C14, C15, C16, C17, C18, C19, C20, C21, C22, C23, C24, H5A, H5B,
  H13, H19A, H19B, H11, H15, H14, H3A, H3B, H12, H16, H7A, H7B, H10, H21A, H21B,
  H17A, H17B, H1A, H1B, H23A, H23B, H9, O1, O2, O3, O4, O5, O6, O7, O8, N17,
 N18, N19, N20, N21, N22, N23, N24, N25, N26, N27, N28, N29, N30, N31, N32, C25,
  C26, C27, C28, C29, C30, C31, C32, C33, C34, C35, C36, C37, C38, C39, C40,
 C41, C42, C43, C44, C45, C46, C47, C48, H29A, H29B, H38, H35, H37, H36, H34,
 H27A, H27B, H47A, H47B, H43A, H43B, H33, H39, H40, H31A, H31B, H45A, H45B,
 H41A, H41B, H25A, H25B, Al01, O1W, O18, O19, O20, C49, C50, C51, C52, C53, C54,
  C55, C56, C57, H19, H20, H53, H56, O2W, Cl2, Cl1, O04W, O3W
 with sigma for 1-2 distances of 0.001 and sigma for 1-3 distances of 0.001
 O17
 with sigma for 1-2 distances of 0.001 and sigma for 1-3 distances of 0.001
5.a Ternary CH refined with riding coordinates:
 C9(H9), C10(H10), C11(H11), C12(H12), C13(H13), C14(H14), C15(H15), C16(H16),
 C33(H33), C34(H34), C35(H35), C36(H36), C37(H37), C38(H38), C39(H39), C40(H40)
5.b Secondary CH2 refined with riding coordinates:
 C1(H1A,H1B), C3(H3A,H3B), C5(H5A,H5B), C7(H7A,H7B), C17(H17A,H17B), C19(H19A,
 H19B), C21(H21A,H21B), C23(H23A,H23B), C25(H25A,H25B), C27(H27A,H27B),
 C29(H29A,H29B), C31(H31A,H31B), C41(H41A,H41B), C43(H43A,H43B), C45(H45A,H45B),
  C47(H47A,H47B)
5.c Aromatic/amide H refined with riding coordinates:
 C50(H50), C51(H51), C53(H53), C56(H56)
5.d Idealised tetrahedral OH refined as rotating group:
 O19(H19), O20(H20)
;
_platon_squeeze_void_probe_radius 1.20
_olex2_submission_special_instructions 'No special instructions were received'

loop_
_space_group_symop_operation_xyz
'x, y, z'
'-x, y, -z+1/2'
'x+1/2, y+1/2, z+1/2'
'-x+1/2, y+1/2, -z+1'
'-x, -y, -z'
'x, -y, z-1/2'
'-x+1/2, -y+1/2, -z+1/2'
'x+1/2, -y+1/2, z'

loop_
_atom_site_label
_atom_site_type_symbol
_atom_site_fract_x
_atom_site_fract_y
_atom_site_fract_z
_atom_site_U_iso_or_equiv
_atom_site_adp_type
_atom_site_occupancy
_atom_site_site_symmetry_order
_atom_site_calc_flag
_atom_site_refinement_flags_posn
_atom_site_refinement_flags_adp
_atom_site_refinement_flags_occupancy
_atom_site_disorder_assembly
_atom_site_disorder_group
O9 O 0.15049(14) 0.38385(17) -0.09818(13) 0.0636(9) Uani 1 1 d . U . . .
O10 O 0.20417(15) 0.49197(16) -0.00333(12) 0.0615(9) Uani 1 1 d . U . . .
O11 O 0.17536(13) 0.64297(15) 0.04857(12) 0.0546(8) Uani 1 1 d . U . . .
O12 O 0.06695(13) 0.74189(17) 0.02521(13) 0.0582(9) Uani 1 1 d . U . . .
O13 O -0.04625(14) 0.62293(18) 0.18142(14) 0.0642(9) Uani 1 1 d . U . . .
O14 O 0.05903(13) 0.51595(17) 0.19840(16) 0.0787(12) Uani 1 1 d D U . . .
O15 O 0.08983(13) 0.36529(17) 0.14489(15) 0.0644(10) Uani 1 1 d . U . . .
O16 O 0.03949(12) 0.25631(17) 0.05459(13) 0.0595(9) Uani 1 1 d . U . . .
N1 N -0.04355(14) 0.70787(19) 0.13549(14) 0.0488(8) Uani 1 1 d . U . . .
N2 N 0.02327(15) 0.67477(19) 0.16738(15) 0.0512(8) Uani 1 1 d . U . . .
N3 N 0.08805(14) 0.60529(18) 0.17794(14) 0.0488(8) Uani 1 1 d . U . . .
N4 N 0.13241(14) 0.52329(18) 0.16988(14) 0.0483(8) Uani 1 1 d . U . . .
N5 N 0.15513(14) 0.42720(17) 0.13700(14) 0.0467(8) Uani 1 1 d . U . . .
N6 N 0.14899(13) 0.34691(17) 0.09124(14) 0.0438(7) Uani 1 1 d . U . . .
N7 N 0.11595(14) 0.27916(18) 0.03250(14) 0.0471(8) Uani 1 1 d . U . . .
N8 N 0.06648(14) 0.24566(19) -0.02165(15) 0.0505(8) Uani 1 1 d . U . . .
N9 N 0.11269(15) 0.29432(19) -0.08300(14) 0.0503(8) Uani 1 1 d . U . . .
N10 N 0.16001(14) 0.33185(17) -0.02863(14) 0.0455(7) Uani 1 1 d . U . . .
N11 N 0.19295(13) 0.39870(16) 0.03063(13) 0.0424(7) Uani 1 1 d . U . . .
N12 N 0.20164(13) 0.47810(16) 0.07726(13) 0.0423(7) Uani 1 1 d . U . . .
N13 N 0.17917(14) 0.57473(16) 0.10959(13) 0.0435(7) Uani 1 1 d . U . . .
N14 N 0.13580(14) 0.65694(17) 0.11894(14) 0.0456(8) Uani 1 1 d . U . . .
N15 N 0.06870(14) 0.72222(18) 0.10497(14) 0.0474(8) Uani 1 1 d . U . . .
N16 N 0.00210(14) 0.75589(19) 0.07299(15) 0.0509(9) Uani 1 1 d . U . . .
C1 C 0.09447(17) 0.2833(3) -0.13058(18) 0.0536(11) Uani 1 1 d . U . . .
H1A H 0.1106 0.3099 -0.1523 0.064 Uiso 1 1 calc R U . . .
H1B H 0.1021 0.2423 -0.1395 0.064 Uiso 1 1 calc R U . . .
C2 C 0.14135(16) 0.3408(2) -0.07208(17) 0.0453(8) Uani 1 1 d . U . . .
C3 C 0.20175(17) 0.3637(2) -0.01168(16) 0.0454(8) Uani 1 1 d . U . . .
H3A H 0.2267 0.3348 -0.0052 0.054 Uiso 1 1 calc R U . . .
H3B H 0.2129 0.3904 -0.0363 0.054 Uiso 1 1 calc R U . . .
C4 C 0.19962(16) 0.4593(2) 0.03095(16) 0.0421(8) Uani 1 1 d . U . . .
C5 C 0.21687(16) 0.5379(2) 0.09022(17) 0.0436(8) Uani 1 1 d . U . . .
H5A H 0.2296 0.5578 0.0626 0.052 Uiso 1 1 calc R U . . .
H5B H 0.2423 0.5348 0.1133 0.052 Uiso 1 1 calc R U . . .
C6 C 0.16458(16) 0.6258(2) 0.08829(16) 0.0418(8) Uani 1 1 d . U . . .
C7 C 0.11945(16) 0.7173(2) 0.10989(18) 0.0459(9) Uani 1 1 d . U . . .
H7A H 0.1298 0.7431 0.1355 0.055 Uiso 1 1 calc R U . . .
H7B H 0.1342 0.7318 0.0813 0.055 Uiso 1 1 calc R U . . .
C8 C 0.04772(17) 0.7400(2) 0.06399(17) 0.0453(9) Uani 1 1 d . U . . .
C9 C -0.00917(17) 0.7533(2) 0.12271(17) 0.0477(8) Uani 1 1 d . U . . .
H9 H -0.0180 0.7929 0.1350 0.057 Uiso 1 1 calc R U . . .
C10 C 0.03741(17) 0.7301(2) 0.14537(17) 0.0474(8) Uani 1 1 d . U . . .
H10 H 0.0504 0.7588 0.1682 0.057 Uiso 1 1 calc R U . . .
C11 C 0.13453(16) 0.6287(2) 0.16450(16) 0.0447(8) Uani 1 1 d . U . . .
H11 H 0.1476 0.6551 0.1889 0.054 Uiso 1 1 calc R U . . .
C12 C 0.16496(17) 0.5721(2) 0.15841(16) 0.0437(8) Uani 1 1 d . U . . .
H12 H 0.1925 0.5725 0.1796 0.052 Uiso 1 1 calc R U . . .
C13 C 0.19880(16) 0.42844(19) 0.10949(16) 0.0417(7) Uani 1 1 d . U . . .
H13 H 0.2271 0.4258 0.1296 0.050 Uiso 1 1 calc R U . . .
C14 C 0.19374(16) 0.3733(2) 0.07755(16) 0.0412(7) Uani 1 1 d . U . . .
H14 H 0.2202 0.3451 0.0818 0.049 Uiso 1 1 calc R U . . .
C15 C 0.14529(16) 0.2744(2) -0.00903(16) 0.0441(7) Uani 1 1 d . U . . .
H15 H 0.1725 0.2477 -0.0037 0.053 Uiso 1 1 calc R U . . .
C16 C 0.11133(17) 0.2489(2) -0.04671(17) 0.0467(8) Uani 1 1 d . U . . .
H16 H 0.1216 0.2095 -0.0583 0.056 Uiso 1 1 calc R U . . .
C17 C 0.02646(17) 0.2109(2) -0.03963(19) 0.0518(11) Uani 1 1 d . U . . .
H17A H 0.0383 0.1748 -0.0547 0.062 Uiso 1 1 calc R U . . .
H17B H 0.0067 0.1987 -0.0134 0.062 Uiso 1 1 calc R U . . .
C18 C 0.07153(17) 0.2603(2) 0.02491(18) 0.0465(8) Uani 1 1 d . U . . .
C19 C 0.13572(18) 0.2857(2) 0.07942(17) 0.0464(9) Uani 1 1 d . U . . .
H19A H 0.1636 0.2602 0.0821 0.056 Uiso 1 1 calc R U . . .
H19B H 0.1126 0.2716 0.1021 0.056 Uiso 1 1 calc R U . . .
C20 C 0.12759(16) 0.3787(2) 0.12592(17) 0.0455(9) Uani 1 1 d . U . . .
C21 C 0.14831(19) 0.4628(2) 0.17928(17) 0.0500(9) Uani 1 1 d . U . . .
H21A H 0.1252 0.4430 0.1992 0.060 Uiso 1 1 calc R U . . .
H21B H 0.1781 0.4646 0.1966 0.060 Uiso 1 1 calc R U . . .
C22 C 0.09008(18) 0.5447(2) 0.18341(18) 0.0512(10) Uani 1 1 d . U . . .
C23 C 0.05238(19) 0.6424(2) 0.20037(18) 0.0541(10) Uani 1 1 d . U . . .
H23A H 0.0322 0.6171 0.2196 0.065 Uiso 1 1 calc R U . . .
H23B H 0.0680 0.6710 0.2211 0.065 Uiso 1 1 calc R U . . .
C24 C -0.02462(17) 0.6643(2) 0.16310(16) 0.0461(9) Uani 1 1 d . U . . .
O1 O 0.30690(13) 0.00865(17) 0.20953(12) 0.0579(9) Uani 1 1 d . U . . .
O2 O 0.39826(14) 0.11345(16) 0.15855(13) 0.0620(9) Uani 1 1 d . U . . .
O3 O 0.45509(17) 0.26455(18) 0.19236(14) 0.0736(11) Uani 1 1 d . U . . .
O4 O 0.43196(13) 0.37207(16) 0.29725(13) 0.0575(8) Uani 1 1 d . U . . .
O5 O 0.27430(12) 0.49052(17) 0.18317(13) 0.0566(8) Uani 1 1 d . U . . .
O6 O 0.29905(12) 0.39299(16) 0.07587(13) 0.0563(9) Uani 1 1 d . U . . .
O7 O 0.24681(12) 0.24280(16) 0.04587(15) 0.0605(9) Uani 1 1 d . U . . .
O8 O 0.15117(13) 0.13376(16) 0.09903(13) 0.0591(9) Uani 1 1 d . U . . .
N17 N 0.38519(14) 0.45689(18) 0.29395(14) 0.0474(8) Uani 1 1 d . U . . .
N18 N 0.41691(14) 0.42363(18) 0.22816(14) 0.0479(8) Uani 1 1 d . U . . .
N19 N 0.42962(14) 0.35567(18) 0.16267(14) 0.0477(8) Uani 1 1 d . U . . .
N20 N 0.42166(14) 0.27378(18) 0.11846(14) 0.0477(8) Uani 1 1 d . U . . .
N21 N 0.38865(14) 0.17772(17) 0.09519(14) 0.0473(8) Uani 1 1 d . U . . .
N22 N 0.34307(14) 0.09659(17) 0.10017(13) 0.0445(7) Uani 1 1 d . U . . .
N23 N 0.28385(14) 0.02966(18) 0.13319(14) 0.0459(7) Uani 1 1 d . U . . .
N24 N 0.22962(14) -0.00197(18) 0.18401(14) 0.0487(8) Uani 1 1 d . U . . .
N25 N 0.16686(14) 0.04512(18) 0.13807(15) 0.0499(8) Uani 1 1 d . U . . .
N26 N 0.22181(14) 0.08237(17) 0.09032(14) 0.0459(8) Uani 1 1 d . U . . .
N27 N 0.28128(13) 0.14892(17) 0.05735(14) 0.0439(7) Uani 1 1 d . U . . .
N28 N 0.32771(13) 0.22835(16) 0.04888(14) 0.0430(7) Uani 1 1 d . U . . .
N29 N 0.36087(13) 0.32483(17) 0.07218(14) 0.0439(7) Uani 1 1 d . U . . .
N30 N 0.36972(13) 0.40688(17) 0.11566(14) 0.0433(7) Uani 1 1 d . U . . .
N31 N 0.35501(14) 0.47201(18) 0.18214(14) 0.0457(8) Uani 1 1 d . U . . .
N32 N 0.32190(14) 0.50295(18) 0.24812(14) 0.0490(8) Uani 1 1 d . U . . .
C25 C 0.28704(19) 0.5359(2) 0.27619(17) 0.0510(11) Uani 1 1 d . U . . .
H25A H 0.3013 0.5730 0.2873 0.061 Uiso 1 1 calc R U . . .
H25B H 0.2602 0.5463 0.2563 0.061 Uiso 1 1 calc R U . . .
C26 C 0.31315(17) 0.4891(2) 0.20258(17) 0.0443(8) Uani 1 1 d . U . . .
C27 C 0.36053(18) 0.4669(2) 0.13164(16) 0.0451(9) Uani 1 1 d . U . . .
H27A H 0.3318 0.4815 0.1165 0.054 Uiso 1 1 calc R U . . .
H27B H 0.3865 0.4927 0.1218 0.054 Uiso 1 1 calc R U . . .
C28 C 0.33885(15) 0.3756(2) 0.08681(16) 0.0413(8) Uani 1 1 d . U . . .
C29 C 0.34180(17) 0.2885(2) 0.03401(17) 0.0441(8) Uani 1 1 d . U . . .
H29A H 0.3656 0.2851 0.0095 0.053 Uiso 1 1 calc R U . . .
H29B H 0.3144 0.3089 0.0206 0.053 Uiso 1 1 calc R U . . .
C30 C 0.28161(16) 0.2101(2) 0.05016(16) 0.0430(8) Uani 1 1 d . U . . .
C31 C 0.23861(16) 0.1145(2) 0.04870(16) 0.0463(9) Uani 1 1 d . U . . .
H31A H 0.2447 0.0857 0.0238 0.056 Uiso 1 1 calc R U . . .
H31B H 0.2138 0.1415 0.0378 0.056 Uiso 1 1 calc R U . . .
C32 C 0.17732(16) 0.0925(2) 0.10812(16) 0.0440(8) Uani 1 1 d . U . . .
C33 C 0.20415(17) 0.0000(2) 0.13966(16) 0.0455(8) Uani 1 1 d . U . . .
H33 H 0.1926 -0.0398 0.1301 0.055 Uiso 1 1 calc R U . . .
C34 C 0.24162(16) 0.0252(2) 0.10482(16) 0.0441(8) Uani 1 1 d . U . . .
H34 H 0.2462 -0.0018 0.0779 0.053 Uiso 1 1 calc R U . . .
C35 C 0.32807(16) 0.1230(2) 0.05632(16) 0.0412(7) Uani 1 1 d . U . . .
H35 H 0.3319 0.0950 0.0299 0.049 Uiso 1 1 calc R U . . .
C36 C 0.36117(16) 0.1789(2) 0.05159(17) 0.0430(7) Uani 1 1 d . U . . .
H36 H 0.3814 0.1765 0.0237 0.052 Uiso 1 1 calc R U . . .
C37 C 0.40953(15) 0.3223(2) 0.08620(16) 0.0417(7) Uani 1 1 d . U . . .
H37 H 0.4308 0.3232 0.0589 0.050 Uiso 1 1 calc R U . . .
C38 C 0.41595(15) 0.3789(2) 0.11760(16) 0.0417(7) Uani 1 1 d . U . . .
H38 H 0.4404 0.4057 0.1049 0.050 Uiso 1 1 calc R U . . .
C39 C 0.39454(17) 0.4791(2) 0.21384(17) 0.0459(8) Uani 1 1 d . U . . .
H39 H 0.4178 0.5079 0.2017 0.055 Uiso 1 1 calc R U . . .
C40 C 0.37161(17) 0.5017(2) 0.25978(17) 0.0472(8) Uani 1 1 d . U . . .
H40 H 0.3833 0.5417 0.2685 0.057 Uiso 1 1 calc R U . . .
C41 C 0.38031(18) 0.4658(2) 0.34437(17) 0.0524(11) Uani 1 1 d . U . . .
H41A H 0.4023 0.4392 0.3605 0.063 Uiso 1 1 calc R U . . .
H41B H 0.3893 0.5068 0.3520 0.063 Uiso 1 1 calc R U . . .
C42 C 0.41285(16) 0.4134(2) 0.27526(17) 0.0453(9) Uani 1 1 d . U . . .
C43 C 0.45110(17) 0.3926(2) 0.19866(18) 0.0507(9) Uani 1 1 d . U . . .
H43A H 0.4714 0.4222 0.1837 0.061 Uiso 1 1 calc R U . . .
H43B H 0.4710 0.3675 0.2184 0.061 Uiso 1 1 calc R U . . .
C44 C 0.43679(19) 0.2948(2) 0.16062(18) 0.0506(10) Uani 1 1 d . U . . .
C45 C 0.43069(17) 0.2126(2) 0.10218(19) 0.0502(9) Uani 1 1 d . U . . .
H45A H 0.4480 0.2145 0.0727 0.060 Uiso 1 1 calc R U . . .
H45B H 0.4508 0.1924 0.1250 0.060 Uiso 1 1 calc R U . . .
C46 C 0.37831(16) 0.1285(2) 0.12139(16) 0.0442(8) Uani 1 1 d . U . . .
C47 C 0.33077(16) 0.0354(2) 0.11316(17) 0.0454(8) Uani 1 1 d . U . . .
H47A H 0.3327 0.0101 0.0854 0.055 Uiso 1 1 calc R U . . .
H47B H 0.3539 0.0208 0.1358 0.055 Uiso 1 1 calc R U . . .
C48 C 0.27620(17) 0.0117(2) 0.17847(17) 0.0455(8) Uani 1 1 d . U . . .
Al01 Al 0.0000 0.29519(11) 0.2500 0.0635(6) Uani 1 2 d S TU P . .
O1W O 0.0052(2) 0.3676(2) 0.18831(18) 0.1201(19) Uani 1 1 d D U . . .
O17 O 0.3234(8) 0.3362(9) 0.2175(7) 0.320(9) Uani 1 1 d . U . . .
O18 O 0.2496(3) 0.3416(4) 0.2251(3) 0.155(3) Uani 1 1 d . U . . .
O19 O 0.0817(2) 0.3405(3) 0.2597(2) 0.1171(18) Uani 1 1 d . U . . .
H19 H 0.0764 0.3736 0.2481 0.176 Uiso 1 1 calc GR U . . .
O20 O 0.0671(2) 0.2496(3) 0.2065(2) 0.1041(14) Uani 1 1 d . U . . .
H20 H 0.0637 0.2281 0.1833 0.156 Uiso 1 1 calc DGR U . . .
C49 C 0.2892(4) 0.3157(6) 0.2016(5) 0.133(3) Uani 1 1 d . U . . .
C50 C 0.2839(4) 0.2631(5) 0.1731(4) 0.129(3) Uani 1 1 d . U . . .
H50 H 0.3094 0.2446 0.1582 0.155 Uiso 1 1 calc R . . . .
C51 C 0.2369(4) 0.2412(5) 0.1691(4) 0.121(2) Uani 1 1 d . U . . .
H51 H 0.2317 0.2091 0.1487 0.145 Uiso 1 1 calc R . . . .
C52 C 0.1985(4) 0.2631(5) 0.1928(4) 0.116(2) Uani 1 1 d . U . . .
C53 C 0.1506(3) 0.2374(4) 0.1882(3) 0.1011(18) Uani 1 1 d D U . . .
H53 H 0.1447 0.2038 0.1695 0.121 Uiso 1 1 calc R U . . .
C54 C 0.1162(3) 0.2643(4) 0.2120(3) 0.1001(18) Uani 1 1 d . U . . .
C55 C 0.1222(3) 0.3169(4) 0.2405(3) 0.105(2) Uani 1 1 d . U . . .
C56 C 0.1684(3) 0.3417(4) 0.2476(4) 0.108(2) Uani 1 1 d . U . . .
H56 H 0.1740 0.3723 0.2693 0.130 Uiso 1 1 calc R U . . .
C57 C 0.2043(4) 0.3178(5) 0.2204(4) 0.124(3) Uani 1 1 d . U . . .
O2W O 0.0000 0.4512(2) 0.2500 0.0809(17) Uani 1 2 d DS TU P . .
Cl2 Cl 0.3385(4) 0.5958(6) 0.0532(6) 0.617(16) Uani 1 1 d . U . . .
Cl1 Cl 0.5032(5) 0.5316(5) 0.1459(10) 0.85(3) Uani 1 1 d . U . . .
O04W O 0.02808(19) 0.1545(3) 0.1114(2) 0.1064(18) Uani 1 1 d . U . . .
O5W O 0.3111(7) 0.3530(7) -0.0825(5) 0.334(12) Uani 1 1 d . . . . .
O6W O 0.3794(8) 0.3647(4) -0.1583(5) 0.328(10) Uani 1 1 d . . . . .
O3W O 0.1365(2) 0.5937(3) 0.2785(2) 0.119(2) Uani 1 1 d . U . . .
O4W O 0.3750(8) 0.7243(6) 0.2560(5) 0.357(12) Uani 1 1 d . . . . .

loop_
_atom_site_aniso_label
_atom_site_aniso_U_11
_atom_site_aniso_U_22
_atom_site_aniso_U_33
_atom_site_aniso_U_23
_atom_site_aniso_U_13
_atom_site_aniso_U_12
O9 0.068(2) 0.0625(17) 0.0601(18) 0.0175(14) 0.0008(16) -0.0072(15)
O10 0.089(3) 0.0491(16) 0.0461(14) 0.0104(12) 0.0066(15) -0.0072(16)
O11 0.065(2) 0.0516(18) 0.0473(13) 0.0078(12) 0.0070(13) 0.0098(15)
O12 0.0521(17) 0.072(2) 0.0508(14) 0.0080(13) 0.0053(12) 0.0014(16)
O13 0.0620(19) 0.0667(18) 0.064(2) 0.0150(16) 0.0084(16) -0.0045(14)
O14 0.0603(18) 0.0607(19) 0.115(3) 0.0134(19) 0.0234(19) -0.0017(14)
O15 0.0559(16) 0.059(2) 0.079(2) -0.0050(17) 0.0273(15) -0.0082(14)
O16 0.0470(15) 0.072(2) 0.0601(17) 0.0114(15) 0.0083(13) -0.0012(14)
N1 0.0452(14) 0.0539(16) 0.0472(17) 0.0040(13) 0.0020(12) -0.0005(11)
N2 0.0484(13) 0.0534(16) 0.0518(17) 0.0071(13) 0.0036(11) 0.0043(10)
N3 0.0463(13) 0.0501(13) 0.0500(19) 0.0063(11) 0.0028(12) 0.0026(10)
N4 0.0489(14) 0.0438(12) 0.0523(19) 0.0051(11) 0.0032(13) 0.0002(10)
N5 0.0486(15) 0.0426(13) 0.0491(15) 0.0048(11) 0.0095(12) -0.0007(11)
N6 0.0401(14) 0.0428(13) 0.0485(15) 0.0046(10) 0.0061(11) -0.0011(10)
N7 0.0422(13) 0.0508(18) 0.0483(12) 0.0039(11) 0.0048(9) -0.0003(12)
N8 0.0442(14) 0.054(2) 0.0531(14) 0.0086(12) 0.0021(10) -0.0027(12)
N9 0.0498(18) 0.0525(15) 0.0486(13) 0.0077(11) 0.0001(12) -0.0022(13)
N10 0.0459(15) 0.0443(14) 0.0465(13) 0.0040(10) 0.0037(11) -0.0019(12)
N11 0.0435(18) 0.0415(12) 0.0421(12) 0.0056(9) 0.0040(10) -0.0005(11)
N12 0.0450(18) 0.0390(12) 0.0430(12) 0.0065(9) 0.0037(11) 0.0006(10)
N13 0.0471(16) 0.0414(13) 0.0422(13) 0.0040(10) 0.0010(11) 0.0041(11)
N14 0.0493(16) 0.0417(13) 0.0458(14) 0.0046(10) 0.0026(11) 0.0054(11)
N15 0.0450(13) 0.0466(18) 0.0508(14) 0.0042(12) 0.0027(10) 0.0035(11)
N16 0.0459(14) 0.056(2) 0.0502(15) 0.0070(13) 0.0013(11) 0.0029(13)
C1 0.045(2) 0.066(3) 0.0501(17) 0.0014(15) 0.0019(15) 0.006(2)
C2 0.0408(18) 0.0489(15) 0.0461(14) 0.0046(11) 0.0062(12) 0.0037(12)
C3 0.0439(17) 0.0471(17) 0.0451(15) 0.0021(12) 0.0063(12) -0.0017(13)
C4 0.042(2) 0.0413(13) 0.0429(12) 0.0055(9) 0.0044(11) 0.0001(12)
C5 0.0439(17) 0.0388(13) 0.0480(19) 0.0053(11) 0.0027(14) 0.0009(11)
C6 0.0423(18) 0.0403(14) 0.0428(13) 0.0028(10) -0.0031(11) 0.0015(13)
C7 0.0436(14) 0.0398(15) 0.054(2) 0.0039(13) 0.0013(13) 0.0019(11)
C8 0.0442(15) 0.041(2) 0.0505(13) 0.0050(12) 0.0019(10) -0.0014(13)
C9 0.0431(14) 0.0496(17) 0.0502(16) 0.0044(12) 0.0005(11) 0.0025(11)
C10 0.0430(14) 0.0509(17) 0.0483(15) 0.0034(12) 0.0010(10) 0.0038(11)
C11 0.0466(15) 0.0435(14) 0.0440(15) 0.0019(10) -0.0002(11) 0.0011(11)
C12 0.0468(15) 0.0426(14) 0.0418(14) 0.0036(10) -0.0011(11) 0.0013(11)
C13 0.0431(15) 0.0390(13) 0.0431(13) 0.0072(10) 0.0031(11) 0.0015(10)
C14 0.0400(15) 0.0396(13) 0.0440(13) 0.0057(10) 0.0039(11) 0.0021(10)
C15 0.0410(14) 0.0443(16) 0.0471(13) 0.0051(10) 0.0031(10) 0.0016(11)
C16 0.0434(15) 0.0470(16) 0.0498(14) 0.0053(11) 0.0006(10) -0.0007(12)
C17 0.0475(18) 0.050(2) 0.057(2) 0.0139(18) -0.0027(16) -0.0042(16)
C18 0.0422(13) 0.045(2) 0.0527(14) 0.0104(12) 0.0014(10) 0.0020(12)
C19 0.048(2) 0.0438(15) 0.0474(15) 0.0058(11) 0.0037(13) -0.0023(13)
C20 0.0447(14) 0.0422(15) 0.0497(17) 0.0053(13) 0.0083(12) 0.0013(11)
C21 0.058(2) 0.0450(14) 0.0474(17) 0.0062(11) 0.0076(14) 0.0035(13)
C22 0.0484(14) 0.0495(14) 0.056(3) 0.0055(12) 0.0033(14) 0.0005(10)
C23 0.0522(17) 0.0596(19) 0.0505(18) 0.0076(14) 0.0057(13) 0.0086(14)
C24 0.0484(14) 0.0505(16) 0.0396(19) -0.0010(13) 0.0066(12) 0.0038(11)
O1 0.0550(16) 0.070(2) 0.0489(16) 0.0003(14) -0.0066(12) 0.0097(15)
O2 0.072(2) 0.0546(19) 0.0595(16) 0.0066(14) -0.0227(15) -0.0041(16)
O3 0.100(3) 0.0609(19) 0.0595(18) 0.0044(14) -0.0139(18) 0.0195(18)
O4 0.0573(19) 0.0582(16) 0.0570(17) 0.0021(13) -0.0077(15) 0.0102(14)
O5 0.0475(14) 0.068(2) 0.0537(17) 0.0002(15) -0.0053(12) 0.0081(13)
O6 0.0437(13) 0.0536(18) 0.072(2) -0.0071(16) -0.0049(13) 0.0082(12)
O7 0.0454(14) 0.0495(16) 0.087(3) 0.0051(16) -0.0062(15) 0.0109(12)
O8 0.0546(17) 0.0574(16) 0.065(2) 0.0081(15) 0.0024(15) 0.0126(13)
N17 0.0440(17) 0.0513(16) 0.0467(13) -0.0004(10) -0.0005(11) 0.0049(13)
N18 0.0455(16) 0.0494(15) 0.0487(12) -0.0030(10) -0.0018(11) 0.0069(12)
N19 0.0482(18) 0.0471(13) 0.0478(13) -0.0011(10) -0.0023(12) 0.0069(11)
N20 0.0487(18) 0.0433(12) 0.0512(14) 0.0008(10) -0.0004(12) 0.0057(10)
N21 0.0469(15) 0.0431(13) 0.0519(15) 0.0011(11) -0.0077(12) 0.0053(11)
N22 0.0464(14) 0.0426(13) 0.0446(14) 0.0005(10) -0.0048(11) 0.0055(10)
N23 0.0458(12) 0.0466(18) 0.0454(13) -0.0007(11) -0.0024(10) 0.0046(10)
N24 0.0501(14) 0.051(2) 0.0448(15) 0.0007(13) 0.0000(10) 0.0073(12)
N25 0.0455(15) 0.0517(16) 0.0525(18) 0.0046(13) 0.0027(12) 0.0068(12)
N26 0.0441(13) 0.0458(14) 0.0478(16) 0.0025(12) -0.0017(11) 0.0036(10)
N27 0.0423(12) 0.0414(12) 0.0479(19) 0.0004(11) -0.0019(11) 0.0058(9)
N28 0.0421(12) 0.0387(12) 0.0483(19) 0.0005(10) -0.0042(11) 0.0065(9)
N29 0.0389(13) 0.0430(13) 0.0496(16) -0.0039(11) 0.0001(11) 0.0041(10)
N30 0.0394(13) 0.0416(13) 0.0488(16) -0.0030(11) 0.0012(11) 0.0048(10)
N31 0.0443(13) 0.0484(18) 0.0444(12) -0.0032(11) -0.0007(9) 0.0055(11)
N32 0.0472(14) 0.054(2) 0.0458(13) -0.0024(12) -0.0002(10) 0.0090(12)
C25 0.056(2) 0.053(2) 0.044(2) 0.0049(17) 0.0055(16) 0.0140(18)
C26 0.0458(13) 0.042(2) 0.0450(14) 0.0017(12) 0.0004(10) 0.0059(12)
C27 0.050(2) 0.0411(15) 0.0440(14) -0.0009(11) 0.0003(12) 0.0062(13)
C28 0.0386(13) 0.0423(14) 0.0432(18) -0.0005(13) 0.0043(11) 0.0024(10)
C29 0.0459(19) 0.0389(13) 0.0476(17) -0.0001(11) -0.0024(14) 0.0049(11)
C30 0.0426(12) 0.0424(13) 0.044(2) 0.0003(12) -0.0028(12) 0.0062(9)
C31 0.0456(15) 0.0488(17) 0.0444(17) 0.0021(13) -0.0052(12) 0.0009(13)
C32 0.0440(14) 0.0459(15) 0.0420(18) -0.0035(13) -0.0046(12) 0.0021(11)
C33 0.0456(14) 0.0461(16) 0.0448(16) -0.0010(12) 0.0003(11) 0.0046(11)
C34 0.0441(13) 0.0444(16) 0.0437(14) -0.0005(11) -0.0006(10) 0.0050(10)
C35 0.0426(13) 0.0393(13) 0.0417(15) -0.0018(10) -0.0019(11) 0.0057(10)
C36 0.0417(13) 0.0392(13) 0.0480(16) -0.0001(11) -0.0020(11) 0.0066(10)
C37 0.0379(14) 0.0418(13) 0.0453(14) -0.0015(10) 0.0034(11) 0.0043(10)
C38 0.0375(14) 0.0414(13) 0.0461(14) -0.0009(10) 0.0034(11) 0.0018(10)
C39 0.0449(14) 0.0477(16) 0.0451(13) -0.0031(11) -0.0010(10) 0.0037(11)
C40 0.0474(15) 0.0491(16) 0.0451(14) -0.0028(11) -0.0001(10) 0.0056(12)
C41 0.047(3) 0.062(3) 0.0475(16) -0.0032(14) -0.0016(14) 0.002(2)
C42 0.0386(18) 0.0492(16) 0.0481(13) -0.0031(11) -0.0037(11) 0.0014(13)
C43 0.0441(17) 0.0558(19) 0.0522(16) -0.0064(14) -0.0017(13) 0.0073(14)
C44 0.055(2) 0.0467(14) 0.0501(15) 0.0005(10) 0.0001(14) 0.0062(12)
C45 0.0446(17) 0.0441(14) 0.062(2) -0.0027(13) -0.0059(14) 0.0068(11)
C46 0.0447(17) 0.0410(14) 0.0468(15) -0.0028(11) -0.0042(12) 0.0082(12)
C47 0.0454(15) 0.0427(15) 0.0482(19) 0.0011(13) -0.0026(13) 0.0064(11)
C48 0.0504(14) 0.041(2) 0.0455(14) -0.0015(12) -0.0013(10) 0.0090(12)
Al01 0.0679(14) 0.0594(14) 0.0631(14) 0.000 -0.0023(11) 0.000
O1W 0.103(4) 0.123(3) 0.134(4) 0.036(3) 0.003(3) -0.006(3)
O17 0.320(9) 0.320(9) 0.320(9) 0.001(2) 0.000(2) -0.001(2)
O18 0.119(3) 0.162(4) 0.185(6) -0.019(4) 0.020(3) -0.010(3)
O19 0.108(3) 0.127(4) 0.116(4) -0.008(3) 0.009(3) 0.003(3)
O20 0.103(2) 0.107(3) 0.102(3) 0.002(2) 0.0123(19) -0.0018(18)
C49 0.116(3) 0.143(5) 0.140(6) 0.011(5) 0.010(3) -0.002(3)
C50 0.115(3) 0.141(5) 0.132(6) 0.016(4) 0.009(3) 0.001(3)
C51 0.110(3) 0.130(5) 0.122(5) 0.008(4) 0.014(3) 0.007(3)
C52 0.109(2) 0.119(4) 0.120(5) 0.013(3) 0.012(2) 0.004(2)
C53 0.106(2) 0.105(3) 0.092(4) 0.020(3) 0.010(2) 0.008(2)
C54 0.102(2) 0.100(3) 0.098(4) 0.013(3) 0.011(2) 0.0010(19)
C55 0.107(2) 0.106(3) 0.104(4) 0.007(3) 0.009(2) 0.001(2)
C56 0.108(2) 0.101(4) 0.115(4) 0.016(3) 0.005(2) 0.003(2)
C57 0.113(3) 0.124(4) 0.135(5) 0.002(4) 0.014(3) 0.002(2)
O2W 0.062(4) 0.095(5) 0.086(4) 0.000 0.006(3) 0.000
Cl2 0.390(14) 0.563(19) 0.90(3) 0.49(2) -0.352(18) -0.258(14)
Cl1 0.452(18) 0.332(12) 1.77(7) -0.06(2) 0.69(3) -0.083(12)
O04W 0.079(3) 0.128(4) 0.112(4) 0.041(4) -0.003(3) 0.004(3)
O5W 0.45(2) 0.320(16) 0.231(12) 0.173(12) 0.186(14) 0.273(17)
O6W 0.60(3) 0.084(6) 0.305(16) 0.073(8) 0.071(17) 0.103(11)
O3W 0.132(5) 0.141(5) 0.084(3) 0.009(3) 0.013(3) 0.068(4)
O4W 0.65(3) 0.216(12) 0.205(12) 0.013(9) -0.254(18) -0.117(16)

loop_
_atom_type_symbol
_atom_type_description
_atom_type_scat_dispersion_real
_atom_type_scat_dispersion_imag
_atom_type_scat_source
C C 0.0033 0.0016 'International Tables Vol C Tables 4.2.6.8 and 6.1.1.4'
H H 0.0000 0.0000 'International Tables Vol C Tables 4.2.6.8 and 6.1.1.4'
Al Al 0.0645 0.0514 'International Tables Vol C Tables 4.2.6.8 and 6.1.1.4'
Cl Cl 0.1484 0.1585 'International Tables Vol C Tables 4.2.6.8 and 6.1.1.4'
N N 0.0061 0.0033 'International Tables Vol C Tables 4.2.6.8 and 6.1.1.4'
O O 0.0106 0.0060 'International Tables Vol C Tables 4.2.6.8 and 6.1.1.4'

loop_
_geom_angle_atom_site_label_1
_geom_angle_atom_site_label_2
_geom_angle_atom_site_label_3
_geom_angle
_geom_angle_site_symmetry_1
_geom_angle_site_symmetry_3
_geom_angle_publ_flag
C9 N1 C1 122.9(4) . 5_565 ?
C24 N1 C1 122.6(4) . 5_565 ?
C24 N1 C9 112.5(4) . . ?
C23 N2 C10 123.6(4) . . ?
C24 N2 C10 112.4(4) . . ?
C24 N2 C23 122.1(4) . . ?
C22 N3 C11 110.2(4) . . ?
C22 N3 C23 122.9(4) . . ?
C23 N3 C11 122.4(4) . . ?
C21 N4 C12 122.7(4) . . ?
C22 N4 C12 111.1(4) . . ?
C22 N4 C21 123.6(4) . . ?
C20 N5 C13 111.8(4) . . ?
C20 N5 C21 123.0(4) . . ?
C21 N5 C13 123.1(4) . . ?
C14 N6 C19 122.9(4) . . ?
C20 N6 C14 111.9(4) . . ?
C20 N6 C19 122.9(4) . . ?
C15 N7 C19 122.5(4) . . ?
C18 N7 C15 112.5(4) . . ?
C18 N7 C19 122.4(4) . . ?
C16 N8 C17 121.8(4) . . ?
C18 N8 C16 111.9(4) . . ?
C18 N8 C17 122.8(4) . . ?
C2 N9 C1 123.3(4) . . ?
C2 N9 C16 112.9(4) . . ?
C16 N9 C1 122.1(4) . . ?
C2 N10 C3 122.8(4) . . ?
C2 N10 C15 111.5(4) . . ?
C3 N10 C15 122.2(4) . . ?
C4 N11 C3 120.8(4) . . ?
C4 N11 C14 112.2(4) . . ?
C14 N11 C3 123.4(4) . . ?
C4 N12 C5 122.2(4) . . ?
C4 N12 C13 111.9(4) . . ?
C13 N12 C5 124.2(4) . . ?
C6 N13 C5 121.8(4) . . ?
C6 N13 C12 112.2(4) . . ?
C12 N13 C5 123.1(4) . . ?
C6 N14 C7 122.9(4) . . ?
C6 N14 C11 111.4(4) . . ?
C11 N14 C7 123.9(4) . . ?
C7 N15 C10 122.3(4) . . ?
C8 N15 C7 122.2(4) . . ?
C8 N15 C10 112.1(4) . . ?
C8 N16 C9 112.6(4) . . ?
C8 N16 C17 122.3(4) . 5_565 ?
C17 N16 C9 122.4(4) 5_565 . ?
N1 C1 N9 114.1(4) 5_565 . ?
N1 C1 H1A 108.7 5_565 . ?
N1 C1 H1B 108.7 5_565 . ?
N9 C1 H1A 108.7 . . ?
N9 C1 H1B 108.7 . . ?
H1A C1 H1B 107.6 . . ?
O9 C2 N9 125.5(5) . . ?
O9 C2 N10 125.3(5) . . ?
N9 C2 N10 109.2(4) . . ?
N10 C3 H3A 108.9 . . ?
N10 C3 H3B 108.9 . . ?
N11 C3 N10 113.2(4) . . ?
N11 C3 H3A 108.9 . . ?
N11 C3 H3B 108.9 . . ?
H3A C3 H3B 107.7 . . ?
O10 C4 N11 126.7(4) . . ?
O10 C4 N12 125.1(4) . . ?
N11 C4 N12 108.1(4) . . ?
N12 C5 N13 113.5(4) . . ?
N12 C5 H5A 108.9 . . ?
N12 C5 H5B 108.9 . . ?
N13 C5 H5A 108.9 . . ?
N13 C5 H5B 108.9 . . ?
H5A C5 H5B 107.7 . . ?
O11 C6 N13 126.6(4) . . ?
O11 C6 N14 124.9(4) . . ?
N13 C6 N14 108.6(4) . . ?
N14 C7 H7A 108.8 . . ?
N14 C7 H7B 108.8 . . ?
N15 C7 N14 113.9(4) . . ?
N15 C7 H7A 108.8 . . ?
N15 C7 H7B 108.8 . . ?
H7A C7 H7B 107.7 . . ?
O12 C8 N15 125.7(4) . . ?
O12 C8 N16 125.5(4) . . ?
N16 C8 N15 108.8(4) . . ?
N1 C9 N16 115.0(4) . . ?
N1 C9 H9 111.5 . . ?
N1 C9 C10 103.3(4) . . ?
N16 C9 H9 111.5 . . ?
N16 C9 C10 103.3(4) . . ?
C10 C9 H9 111.5 . . ?
N2 C10 N15 114.1(4) . . ?
N2 C10 C9 103.3(4) . . ?
N2 C10 H10 111.9 . . ?
N15 C10 C9 103.1(4) . . ?
N15 C10 H10 111.9 . . ?
C9 C10 H10 111.9 . . ?
N3 C11 H11 111.3 . . ?
N3 C11 C12 103.9(4) . . ?
N14 C11 N3 114.6(4) . . ?
N14 C11 H11 111.3 . . ?
N14 C11 C12 104.0(4) . . ?
C12 C11 H11 111.3 . . ?
N4 C12 C11 103.5(4) . . ?
N4 C12 H12 111.5 . . ?
N13 C12 N4 114.9(4) . . ?
N13 C12 C11 103.4(4) . . ?
N13 C12 H12 111.5 . . ?
C11 C12 H12 111.5 . . ?
N5 C13 H13 111.8 . . ?
N5 C13 C14 103.0(4) . . ?
N12 C13 N5 113.9(4) . . ?
N12 C13 H13 111.8 . . ?
N12 C13 C14 104.1(4) . . ?
C14 C13 H13 111.8 . . ?
N6 C14 N11 113.3(4) . . ?
N6 C14 C13 104.2(4) . . ?
N6 C14 H14 111.7 . . ?
N11 C14 C13 103.6(3) . . ?
N11 C14 H14 111.7 . . ?
C13 C14 H14 111.7 . . ?
N7 C15 N10 114.3(4) . . ?
N7 C15 H15 111.6 . . ?
N7 C15 C16 103.8(4) . . ?
N10 C15 H15 111.6 . . ?
N10 C15 C16 103.5(4) . . ?
C16 C15 H15 111.6 . . ?
N8 C16 C15 102.5(4) . . ?
N8 C16 H16 112.2 . . ?
N9 C16 N8 114.2(4) . . ?
N9 C16 C15 102.8(4) . . ?
N9 C16 H16 112.2 . . ?
C15 C16 H16 112.2 . . ?
N8 C17 H17A 109.0 . . ?
N8 C17 H17B 109.0 . . ?
N16 C17 N8 112.8(4) 5_565 . ?
N16 C17 H17A 109.0 5_565 . ?
N16 C17 H17B 109.0 5_565 . ?
H17A C17 H17B 107.8 . . ?
O16 C18 N7 126.6(5) . . ?
O16 C18 N8 124.5(5) . . ?
N7 C18 N8 108.9(4) . . ?
N6 C19 H19A 108.8 . . ?
N6 C19 H19B 108.8 . . ?
N7 C19 N6 113.9(4) . . ?
N7 C19 H19A 108.8 . . ?
N7 C19 H19B 108.8 . . ?
H19A C19 H19B 107.7 . . ?
O15 C20 N5 125.6(4) . . ?
O15 C20 N6 125.3(4) . . ?
N6 C20 N5 109.0(4) . . ?
N4 C21 N5 113.4(4) . . ?
N4 C21 H21A 108.9 . . ?
N4 C21 H21B 108.9 . . ?
N5 C21 H21A 108.9 . . ?
N5 C21 H21B 108.9 . . ?
H21A C21 H21B 107.7 . . ?
O14 C22 N3 123.7(5) . . ?
O14 C22 N4 125.5(5) . . ?
N4 C22 N3 110.9(4) . . ?
N2 C23 N3 113.2(4) . . ?
N2 C23 H23A 108.9 . . ?
N2 C23 H23B 108.9 . . ?
N3 C23 H23A 108.9 . . ?
N3 C23 H23B 108.9 . . ?
H23A C23 H23B 107.8 . . ?
O13 C24 N1 126.1(5) . . ?
O13 C24 N2 125.6(5) . . ?
N1 C24 N2 108.3(4) . . ?
C40 N17 C41 122.9(4) . . ?
C42 N17 C40 112.5(4) . . ?
C42 N17 C41 122.8(4) . . ?
C39 N18 C43 122.2(4) . . ?
C42 N18 C39 112.4(4) . . ?
C42 N18 C43 123.1(4) . . ?
C38 N19 C43 122.6(4) . . ?
C44 N19 C38 111.0(4) . . ?
C44 N19 C43 122.1(4) . . ?
C37 N20 C45 122.2(4) . . ?
C44 N20 C37 111.9(4) . . ?
C44 N20 C45 123.2(4) . . ?
C45 N21 C36 123.1(4) . . ?
C46 N21 C36 111.5(4) . . ?
C46 N21 C45 122.8(4) . . ?
C35 N22 C47 122.2(4) . . ?
C46 N22 C35 112.5(4) . . ?
C46 N22 C47 123.5(4) . . ?
C34 N23 C47 122.8(4) . . ?
C48 N23 C34 112.0(4) . . ?
C48 N23 C47 123.0(4) . . ?
C25 N24 C33 122.5(4) 7 . ?
C48 N24 C25 121.8(4) . 7 ?
C48 N24 C33 111.7(4) . . ?
C32 N25 C33 112.9(4) . . ?
C32 N25 C41 122.6(4) . 7 ?
C41 N25 C33 122.7(4) 7 . ?
C32 N26 C31 121.1(4) . . ?
C32 N26 C34 113.0(4) . . ?
C34 N26 C31 122.3(4) . . ?
C30 N27 C31 120.3(4) . . ?
C30 N27 C35 112.8(4) . . ?
C35 N27 C31 123.1(4) . . ?
C30 N28 C29 122.8(4) . . ?
C30 N28 C36 113.1(4) . . ?
C36 N28 C29 122.3(4) . . ?
C28 N29 C29 121.6(4) . . ?
C28 N29 C37 112.8(4) . . ?
C37 N29 C29 122.6(4) . . ?
C27 N30 C38 123.5(4) . . ?
C28 N30 C27 122.9(4) . . ?
C28 N30 C38 111.8(4) . . ?
C26 N31 C27 122.5(4) . . ?
C26 N31 C39 111.7(4) . . ?
C39 N31 C27 122.9(4) . . ?
C26 N32 C25 121.0(4) . . ?
C26 N32 C40 113.0(4) . . ?
C40 N32 C25 122.6(4) . . ?
N24 C25 N32 112.8(4) 7 . ?
N24 C25 H25A 109.0 7 . ?
N24 C25 H25B 109.0 7 . ?
N32 C25 H25A 109.0 . . ?
N32 C25 H25B 109.0 . . ?
H25A C25 H25B 107.8 . . ?
O5 C26 N31 125.9(4) . . ?
O5 C26 N32 125.8(4) . . ?
N32 C26 N31 108.3(4) . . ?
N30 C27 N31 114.0(4) . . ?
N30 C27 H27A 108.8 . . ?
N30 C27 H27B 108.8 . . ?
N31 C27 H27A 108.8 . . ?
N31 C27 H27B 108.8 . . ?
H27A C27 H27B 107.7 . . ?
O6 C28 N29 127.3(4) . . ?
O6 C28 N30 124.4(4) . . ?
N29 C28 N30 108.3(4) . . ?
N28 C29 H29A 108.9 . . ?
N28 C29 H29B 108.9 . . ?
N29 C29 N28 113.2(4) . . ?
N29 C29 H29A 108.9 . . ?
N29 C29 H29B 108.9 . . ?
H29A C29 H29B 107.8 . . ?
O7 C30 N27 126.5(4) . . ?
O7 C30 N28 125.6(4) . . ?
N28 C30 N27 107.8(4) . . ?
N26 C31 H31A 109.0 . . ?
N26 C31 H31B 109.0 . . ?
N27 C31 N26 113.1(4) . . ?
N27 C31 H31A 109.0 . . ?
N27 C31 H31B 109.0 . . ?
H31A C31 H31B 107.8 . . ?
O8 C32 N25 125.4(5) . . ?
O8 C32 N26 127.2(5) . . ?
N26 C32 N25 107.3(4) . . ?
N24 C33 N25 113.8(4) . . ?
N24 C33 H33 112.0 . . ?
N24 C33 C34 103.2(4) . . ?
N25 C33 H33 112.0 . . ?
N25 C33 C34 103.0(4) . . ?
C34 C33 H33 112.0 . . ?
N23 C34 N26 114.6(4) . . ?
N23 C34 C33 103.3(4) . . ?
N23 C34 H34 111.6 . . ?
N26 C34 C33 103.6(4) . . ?
N26 C34 H34 111.6 . . ?
C33 C34 H34 111.6 . . ?
N22 C35 N27 114.3(4) . . ?
N22 C35 H35 111.8 . . ?
N22 C35 C36 103.0(3) . . ?
N27 C35 H35 111.8 . . ?
N27 C35 C36 103.3(3) . . ?
C36 C35 H35 111.8 . . ?
N21 C36 C35 103.2(4) . . ?
N21 C36 H36 112.2 . . ?
N28 C36 N21 113.6(4) . . ?
N28 C36 C35 102.7(3) . . ?
N28 C36 H36 112.2 . . ?
C35 C36 H36 112.2 . . ?
N20 C37 H37 111.6 . . ?
N20 C37 C38 102.3(4) . . ?
N29 C37 N20 115.3(4) . . ?
N29 C37 H37 111.6 . . ?
N29 C37 C38 103.8(3) . . ?
C38 C37 H37 111.6 . . ?
N19 C38 N30 115.4(4) . . ?
N19 C38 C37 104.6(4) . . ?
N19 C38 H38 111.1 . . ?
N30 C38 C37 102.9(3) . . ?
N30 C38 H38 111.1 . . ?
C37 C38 H38 111.1 . . ?
N18 C39 H39 111.5 . . ?
N18 C39 C40 103.0(4) . . ?
N31 C39 N18 114.8(4) . . ?
N31 C39 H39 111.5 . . ?
N31 C39 C40 103.8(4) . . ?
C40 C39 H39 111.5 . . ?
N17 C40 C39 103.4(4) . . ?
N17 C40 H40 111.6 . . ?
N32 C40 N17 115.1(4) . . ?
N32 C40 C39 102.8(4) . . ?
N32 C40 H40 111.6 . . ?
C39 C40 H40 111.6 . . ?
N17 C41 H41A 108.7 . . ?
N17 C41 H41B 108.7 . . ?
N25 C41 N17 114.1(4) 7 . ?
N25 C41 H41A 108.7 7 . ?
N25 C41 H41B 108.7 7 . ?
H41A C41 H41B 107.6 . . ?
O4 C42 N17 125.8(5) . . ?
O4 C42 N18 125.7(4) . . ?
N17 C42 N18 108.5(4) . . ?
N18 C43 H43A 108.8 . . ?
N18 C43 H43B 108.8 . . ?
N19 C43 N18 113.7(4) . . ?
N19 C43 H43A 108.8 . . ?
N19 C43 H43B 108.8 . . ?
H43A C43 H43B 107.7 . . ?
O3 C44 N19 124.6(5) . . ?
O3 C44 N20 125.9(5) . . ?
N20 C44 N19 109.4(4) . . ?
N20 C45 H45A 108.8 . . ?
N20 C45 H45B 108.8 . . ?
N21 C45 N20 113.9(4) . . ?
N21 C45 H45A 108.8 . . ?
N21 C45 H45B 108.8 . . ?
H45A C45 H45B 107.7 . . ?
O2 C46 N21 126.0(4) . . ?
O2 C46 N22 124.3(4) . . ?
N21 C46 N22 109.7(4) . . ?
N22 C47 H47A 108.8 . . ?
N22 C47 H47B 108.8 . . ?
N23 C47 N22 113.7(4) . . ?
N23 C47 H47A 108.8 . . ?
N23 C47 H47B 108.8 . . ?
H47A C47 H47B 107.7 . . ?
O1 C48 N23 125.2(5) . . ?
O1 C48 N24 125.5(5) . . ?
N24 C48 N23 109.3(4) . . ?
O1W Al01 O1W 95.07(19) 2 . ?
O1W Al01 O20 81.99(19) . . ?
O1W Al01 O20 133.7(2) 2 . ?
C57 O18 C49 121.6(10) . . ?
C55 O19 H19 109.5 . . ?
Al01 O20 H20 123.4 . . ?
C54 O20 Al01 126.3(5) . . ?
C54 O20 H20 109.5 . . ?
O17 C49 O18 108.2(17) . . ?
O17 C49 C50 128.9(16) . . ?
O18 C49 C50 121.0(11) . . ?
C49 C50 H50 122.5 . . ?
C51 C50 C49 115.0(11) . . ?
C51 C50 H50 122.5 . . ?
C50 C51 H51 117.2 . . ?
C52 C51 C50 125.5(11) . . ?
C52 C51 H51 117.2 . . ?
C51 C52 C53 123.0(10) . . ?
C51 C52 C57 118.5(10) . . ?
C57 C52 C53 118.3(9) . . ?
C52 C53 H53 121.6 . . ?
C54 C53 C52 116.8(9) . . ?
C54 C53 H53 121.6 . . ?
C53 C54 O20 123.3(8) . . ?
C53 C54 C55 124.9(9) . . ?
C55 C54 O20 111.2(8) . . ?
O19 C55 C54 116.1(8) . . ?
O19 C55 C56 123.8(9) . . ?
C56 C55 C54 120.1(9) . . ?
C55 C56 H56 121.9 . . ?
C57 C56 C55 116.2(10) . . ?
C57 C56 H56 121.9 . . ?
O18 C57 C52 118.1(10) . . ?
C56 C57 O18 118.3(10) . . ?
C56 C57 C52 122.8(10) . . ?

loop_
_geom_bond_atom_site_label_1
_geom_bond_atom_site_label_2
_geom_bond_distance
_geom_bond_site_symmetry_2
_geom_bond_publ_flag
O9 C2 1.238(6) . ?
O10 C4 1.221(5) . ?
O11 C6 1.230(5) . ?
O12 C8 1.229(6) . ?
O13 C24 1.220(6) . ?
O14 C22 1.164(6) . ?
O15 C20 1.231(6) . ?
O16 C18 1.240(6) . ?
N1 C1 1.454(6) 5_565 ?
N1 C9 1.446(6) . ?
N1 C24 1.355(6) . ?
N2 C10 1.436(6) . ?
N2 C23 1.435(6) . ?
N2 C24 1.374(6) . ?
N3 C11 1.460(6) . ?
N3 C22 1.358(6) . ?
N3 C23 1.450(6) . ?
N4 C12 1.458(6) . ?
N4 C21 1.441(6) . ?
N4 C22 1.341(6) . ?
N5 C13 1.460(6) . ?
N5 C20 1.363(6) . ?
N5 C21 1.451(6) . ?
N6 C14 1.445(6) . ?
N6 C19 1.450(6) . ?
N6 C20 1.355(6) . ?
N7 C15 1.446(6) . ?
N7 C18 1.336(6) . ?
N7 C19 1.449(6) . ?
N8 C16 1.454(6) . ?
N8 C17 1.457(6) . ?
N8 C18 1.368(7) . ?
N9 C1 1.464(6) . ?
N9 C2 1.346(6) . ?
N9 C16 1.443(6) . ?
N10 C2 1.354(6) . ?
N10 C3 1.453(6) . ?
N10 C15 1.455(6) . ?
N11 C3 1.453(6) . ?
N11 C4 1.360(6) . ?
N11 C14 1.447(6) . ?
N12 C4 1.380(6) . ?
N12 C5 1.444(6) . ?
N12 C13 1.436(5) . ?
N13 C5 1.451(6) . ?
N13 C6 1.350(6) . ?
N13 C12 1.445(6) . ?
N14 C6 1.377(6) . ?
N14 C7 1.441(6) . ?
N14 C11 1.439(6) . ?
N15 C7 1.440(6) . ?
N15 C8 1.362(6) . ?
N15 C10 1.459(6) . ?
N16 C8 1.358(6) . ?
N16 C9 1.449(6) . ?
N16 C17 1.443(6) 5_565 ?
C1 N1 1.454(6) 5_565 ?
C1 H1A 0.9700 . ?
C1 H1B 0.9700 . ?
C3 H3A 0.9700 . ?
C3 H3B 0.9700 . ?
C5 H5A 0.9700 . ?
C5 H5B 0.9700 . ?
C7 H7A 0.9700 . ?
C7 H7B 0.9700 . ?
C9 H9 0.9800 . ?
C9 C10 1.547(7) . ?
C10 H10 0.9800 . ?
C11 H11 0.9800 . ?
C11 C12 1.531(6) . ?
C12 H12 0.9800 . ?
C13 H13 0.9800 . ?
C13 C14 1.530(6) . ?
C14 H14 0.9800 . ?
C15 H15 0.9800 . ?
C15 C16 1.540(7) . ?
C16 H16 0.9800 . ?
C17 N16 1.443(6) 5_565 ?
C17 H17A 0.9700 . ?
C17 H17B 0.9700 . ?
C19 H19A 0.9700 . ?
C19 H19B 0.9700 . ?
C21 H21A 0.9700 . ?
C21 H21B 0.9700 . ?
C23 H23A 0.9700 . ?
C23 H23B 0.9700 . ?
O1 C48 1.234(6) . ?
O2 C46 1.240(6) . ?
O3 C44 1.235(6) . ?
O4 C42 1.234(6) . ?
O5 C26 1.223(6) . ?
O6 C28 1.225(5) . ?
O7 C30 1.226(5) . ?
O8 C32 1.204(6) . ?
N17 C40 1.441(6) . ?
N17 C41 1.452(6) . ?
N17 C42 1.351(6) . ?
N18 C39 1.442(6) . ?
N18 C42 1.361(6) . ?
N18 C43 1.453(6) . ?
N19 C38 1.431(6) . ?
N19 C43 1.442(6) . ?
N19 C44 1.369(6) . ?
N20 C37 1.456(6) . ?
N20 C44 1.352(6) . ?
N20 C45 1.459(6) . ?
N21 C36 1.458(6) . ?
N21 C45 1.428(6) . ?
N21 C46 1.354(6) . ?
N22 C35 1.438(6) . ?
N22 C46 1.359(6) . ?
N22 C47 1.451(6) . ?
N23 C34 1.437(6) . ?
N23 C47 1.446(6) . ?
N23 C48 1.364(6) . ?
N24 C25 1.438(6) 7 ?
N24 C33 1.448(6) . ?
N24 C48 1.356(6) . ?
N25 C32 1.386(6) . ?
N25 C33 1.453(6) . ?
N25 C41 1.441(6) 7 ?
N26 C31 1.461(6) . ?
N26 C32 1.371(6) . ?
N26 C34 1.447(6) . ?
N27 C30 1.374(6) . ?
N27 C31 1.445(6) . ?
N27 C35 1.439(6) . ?
N28 C29 1.458(6) . ?
N28 C30 1.361(6) . ?
N28 C36 1.450(6) . ?
N29 C28 1.353(6) . ?
N29 C29 1.452(6) . ?
N29 C37 1.426(6) . ?
N30 C27 1.434(6) . ?
N30 C28 1.381(6) . ?
N30 C38 1.444(6) . ?
N31 C26 1.370(6) . ?
N31 C27 1.447(6) . ?
N31 C39 1.438(6) . ?
N32 C25 1.463(6) . ?
N32 C26 1.351(6) . ?
N32 C40 1.437(6) . ?
C25 N24 1.438(6) 7 ?
C25 H25A 0.9700 . ?
C25 H25B 0.9700 . ?
C27 H27A 0.9700 . ?
C27 H27B 0.9700 . ?
C29 H29A 0.9700 . ?
C29 H29B 0.9700 . ?
C31 H31A 0.9700 . ?
C31 H31B 0.9700 . ?
C33 H33 0.9800 . ?
C33 C34 1.553(7) . ?
C34 H34 0.9800 . ?
C35 H35 0.9800 . ?
C35 C36 1.559(6) . ?
C36 H36 0.9800 . ?
C37 H37 0.9800 . ?
C37 C38 1.552(6) . ?
C38 H38 0.9800 . ?
C39 H39 0.9800 . ?
C39 C40 1.542(7) . ?
C40 H40 0.9800 . ?
C41 N25 1.441(6) 7 ?
C41 H41A 0.9700 . ?
C41 H41B 0.9700 . ?
C43 H43A 0.9700 . ?
C43 H43B 0.9700 . ?
C45 H45A 0.9700 . ?
C45 H45B 0.9700 . ?
C47 H47A 0.9700 . ?
C47 H47B 0.9700 . ?
Al01 O1W 2.383(6) 2 ?
Al01 O1W 2.383(6) . ?
Al01 O20 2.479(6) . ?
O17 C49 1.15(2) . ?
O18 C49 1.423(14) . ?
O18 C57 1.387(13) . ?
O19 H19 0.8200 . ?
O19 C55 1.370(11) . ?
O20 H20 0.8200 . ?
O20 C54 1.428(10) . ?
C49 C50 1.431(16) . ?
C50 H50 0.9300 . ?
C50 C51 1.414(14) . ?
C51 H51 0.9300 . ?
C51 C52 1.365(13) . ?
C52 C53 1.471(12) . ?
C52 C57 1.455(15) . ?
C53 H53 0.9300 . ?
C53 C54 1.326(11) . ?
C54 C55 1.432(12) . ?
C55 C56 1.425(13) . ?
C56 H56 0.9300 . ?
C56 C57 1.381(14) . ?

loop_
_geom_torsion_atom_site_label_1
_geom_torsion_atom_site_label_2
_geom_torsion_atom_site_label_3
_geom_torsion_atom_site_label_4
_geom_torsion
_geom_torsion_site_symmetry_1
_geom_torsion_site_symmetry_2
_geom_torsion_site_symmetry_3
_geom_torsion_site_symmetry_4
_geom_torsion_publ_flag
N1 C9 C10 N2 0.5(5) . . . . ?
N1 C9 C10 N15 119.6(4) . . . . ?
N3 C11 C12 N4 -0.9(5) . . . . ?
N3 C11 C12 N13 119.2(4) . . . . ?
N5 C13 C14 N6 -1.3(4) . . . . ?
N5 C13 C14 N11 117.5(4) . . . . ?
N7 C15 C16 N8 2.7(5) . . . . ?
N7 C15 C16 N9 121.5(4) . . . . ?
N10 C15 C16 N8 -116.9(4) . . . . ?
N10 C15 C16 N9 1.8(5) . . . . ?
N12 C13 C14 N6 -120.3(4) . . . . ?
N12 C13 C14 N11 -1.6(4) . . . . ?
N14 C11 C12 N4 -121.1(4) . . . . ?
N14 C11 C12 N13 -1.0(5) . . . . ?
N16 C9 C10 N2 -119.6(4) . . . . ?
N16 C9 C10 N15 -0.5(5) . . . . ?
C1 N1 C9 N16 -81.8(6) 5_565 . . . ?
C1 N1 C9 C10 166.4(4) 5_565 . . . ?
C1 N1 C24 O13 10.9(8) 5_565 . . . ?
C1 N1 C24 N2 -168.6(4) 5_565 . . . ?
C1 N9 C2 O9 10.7(8) . . . . ?
C1 N9 C2 N10 -167.1(4) . . . . ?
C1 N9 C16 N8 -84.3(6) . . . . ?
C1 N9 C16 C15 165.5(4) . . . . ?
C2 N9 C1 N1 -111.9(5) . . . 5_565 ?
C2 N9 C16 N8 110.0(5) . . . . ?
C2 N9 C16 C15 -0.2(5) . . . . ?
C2 N10 C3 N11 120.7(5) . . . . ?
C2 N10 C15 N7 -115.1(4) . . . . ?
C2 N10 C15 C16 -2.9(5) . . . . ?
C3 N10 C2 O9 -15.6(7) . . . . ?
C3 N10 C2 N9 162.2(4) . . . . ?
C3 N10 C15 N7 85.4(5) . . . . ?
C3 N10 C15 C16 -162.4(4) . . . . ?
C3 N11 C4 O10 14.9(7) . . . . ?
C3 N11 C4 N12 -163.6(4) . . . . ?
C3 N11 C14 N6 -85.4(5) . . . . ?
C3 N11 C14 C13 162.3(4) . . . . ?
C4 N11 C3 N10 -120.0(4) . . . . ?
C4 N11 C14 N6 115.9(4) . . . . ?
C4 N11 C14 C13 3.7(5) . . . . ?
C4 N12 C5 N13 112.1(5) . . . . ?
C4 N12 C13 N5 -112.3(4) . . . . ?
C4 N12 C13 C14 -0.9(5) . . . . ?
C5 N12 C4 O10 -9.9(7) . . . . ?
C5 N12 C4 N11 168.6(4) . . . . ?
C5 N12 C13 N5 82.7(5) . . . . ?
C5 N12 C13 C14 -165.9(4) . . . . ?
C5 N13 C6 O11 10.9(7) . . . . ?
C5 N13 C6 N14 -168.1(4) . . . . ?
C5 N13 C12 N4 -82.2(5) . . . . ?
C5 N13 C12 C11 165.8(4) . . . . ?
C6 N13 C5 N12 -117.6(5) . . . . ?
C6 N13 C12 N4 116.6(4) . . . . ?
C6 N13 C12 C11 4.6(5) . . . . ?
C6 N14 C7 N15 116.6(5) . . . . ?
C6 N14 C11 N3 -115.5(4) . . . . ?
C6 N14 C11 C12 -2.8(5) . . . . ?
C7 N14 C6 O11 -7.7(7) . . . . ?
C7 N14 C6 N13 171.2(4) . . . . ?
C7 N14 C11 N3 79.3(6) . . . . ?
C7 N14 C11 C12 -168.0(4) . . . . ?
C7 N15 C8 O12 15.6(7) . . . . ?
C7 N15 C8 N16 -163.8(4) . . . . ?
C7 N15 C10 N2 -86.3(5) . . . . ?
C7 N15 C10 C9 162.4(4) . . . . ?
C8 N15 C7 N14 -116.4(5) . . . . ?
C8 N15 C10 N2 114.2(4) . . . . ?
C8 N15 C10 C9 2.9(5) . . . . ?
C8 N16 C9 N1 -113.9(5) . . . . ?
C8 N16 C9 C10 -2.1(5) . . . . ?
C9 N1 C24 O13 174.8(5) . . . . ?
C9 N1 C24 N2 -4.6(5) . . . . ?
C9 N16 C8 O12 -175.4(5) . . . . ?
C9 N16 C8 N15 4.0(6) . . . . ?
C10 N2 C23 N3 -81.3(6) . . . . ?
C10 N2 C24 O13 -174.4(5) . . . . ?
C10 N2 C24 N1 5.0(5) . . . . ?
C10 N15 C7 N14 86.2(5) . . . . ?
C10 N15 C8 O12 175.1(5) . . . . ?
C10 N15 C8 N16 -4.3(5) . . . . ?
C11 N3 C22 O14 172.3(5) . . . . ?
C11 N3 C22 N4 -6.9(6) . . . . ?
C11 N3 C23 N2 86.4(6) . . . . ?
C11 N14 C6 O11 -173.1(4) . . . . ?
C11 N14 C6 N13 5.8(5) . . . . ?
C11 N14 C7 N15 -79.9(6) . . . . ?
C12 N4 C21 N5 -84.2(6) . . . . ?
C12 N4 C22 O14 -172.9(5) . . . . ?
C12 N4 C22 N3 6.3(6) . . . . ?
C12 N13 C5 N12 83.0(5) . . . . ?
C12 N13 C6 O11 172.4(5) . . . . ?
C12 N13 C6 N14 -6.6(5) . . . . ?
C13 N5 C20 O15 177.1(5) . . . . ?
C13 N5 C20 N6 -1.7(5) . . . . ?
C13 N5 C21 N4 84.6(5) . . . . ?
C13 N12 C4 O10 -175.4(5) . . . . ?
C13 N12 C4 N11 3.2(5) . . . . ?
C13 N12 C5 N13 -84.3(5) . . . . ?
C14 N6 C19 N7 -83.0(5) . . . . ?
C14 N6 C20 O15 -178.0(5) . . . . ?
C14 N6 C20 N5 0.7(5) . . . . ?
C14 N11 C3 N10 83.1(5) . . . . ?
C14 N11 C4 O10 174.2(5) . . . . ?
C14 N11 C4 N12 -4.3(5) . . . . ?
C15 N7 C18 O16 176.0(5) . . . . ?
C15 N7 C18 N8 -4.1(5) . . . . ?
C15 N7 C19 N6 82.0(5) . . . . ?
C15 N10 C2 O9 -174.9(5) . . . . ?
C15 N10 C2 N9 3.0(5) . . . . ?
C15 N10 C3 N11 -82.2(5) . . . . ?
C16 N8 C17 N16 -85.0(6) . . . 5_565 ?
C16 N8 C18 O16 -174.0(4) . . . . ?
C16 N8 C18 N7 6.1(5) . . . . ?
C16 N9 C1 N1 83.9(6) . . . 5_565 ?
C16 N9 C2 O9 176.2(5) . . . . ?
C16 N9 C2 N10 -1.7(6) . . . . ?
C17 N8 C16 N9 84.6(5) . . . . ?
C17 N8 C16 C15 -165.1(4) . . . . ?
C17 N8 C18 O16 -14.5(7) . . . . ?
C17 N8 C18 N7 165.5(4) . . . . ?
C17 N16 C8 O12 -13.5(8) 5_565 . . . ?
C17 N16 C8 N15 165.9(4) 5_565 . . . ?
C17 N16 C9 N1 84.2(6) 5_565 . . . ?
C17 N16 C9 C10 -164.0(4) 5_565 . . . ?
C18 N7 C15 N10 112.7(4) . . . . ?
C18 N7 C15 C16 0.7(5) . . . . ?
C18 N7 C19 N6 -117.4(5) . . . . ?
C18 N8 C16 N9 -115.8(5) . . . . ?
C18 N8 C16 C15 -5.4(5) . . . . ?
C18 N8 C17 N16 117.6(5) . . . 5_565 ?
C19 N6 C14 N11 85.1(5) . . . . ?
C19 N6 C14 C13 -163.0(4) . . . . ?
C19 N6 C20 O15 -14.6(7) . . . . ?
C19 N6 C20 N5 164.1(4) . . . . ?
C19 N7 C15 N10 -85.0(5) . . . . ?
C19 N7 C15 C16 163.0(4) . . . . ?
C19 N7 C18 O16 13.6(8) . . . . ?
C19 N7 C18 N8 -166.5(4) . . . . ?
C20 N5 C13 N12 113.8(4) . . . . ?
C20 N5 C13 C14 1.8(5) . . . . ?
C20 N5 C21 N4 -113.0(5) . . . . ?
C20 N6 C14 N11 -111.5(4) . . . . ?
C20 N6 C14 C13 0.4(5) . . . . ?
C20 N6 C19 N7 115.4(5) . . . . ?
C21 N4 C12 N13 82.6(5) . . . . ?
C21 N4 C12 C11 -165.5(4) . . . . ?
C21 N4 C22 O14 -10.7(9) . . . . ?
C21 N4 C22 N3 168.5(4) . . . . ?
C21 N5 C13 N12 -82.1(5) . . . . ?
C21 N5 C13 C14 165.9(4) . . . . ?
C21 N5 C20 O15 12.9(8) . . . . ?
C21 N5 C20 N6 -165.8(4) . . . . ?
C22 N3 C11 N14 117.3(4) . . . . ?
C22 N3 C11 C12 4.6(5) . . . . ?
C22 N3 C23 N2 -119.6(5) . . . . ?
C22 N4 C12 N13 -115.1(5) . . . . ?
C22 N4 C12 C11 -3.1(5) . . . . ?
C22 N4 C21 N5 115.6(5) . . . . ?
C23 N2 C10 N15 81.0(6) . . . . ?
C23 N2 C10 C9 -167.8(4) . . . . ?
C23 N2 C24 O13 -9.7(8) . . . . ?
C23 N2 C24 N1 169.8(4) . . . . ?
C23 N3 C11 N14 -85.7(5) . . . . ?
C23 N3 C11 C12 161.5(4) . . . . ?
C23 N3 C22 O14 15.6(8) . . . . ?
C23 N3 C22 N4 -163.7(4) . . . . ?
C24 N1 C9 N16 114.3(4) . . . . ?
C24 N1 C9 C10 2.5(5) . . . . ?
C24 N2 C10 N15 -114.5(4) . . . . ?
C24 N2 C10 C9 -3.3(5) . . . . ?
C24 N2 C23 N3 115.7(5) . . . . ?
N18 C39 C40 N17 1.5(5) . . . . ?
N18 C39 C40 N32 -118.6(4) . . . . ?
N20 C37 C38 N19 -1.1(4) . . . . ?
N20 C37 C38 N30 -122.0(4) . . . . ?
N22 C35 C36 N21 -3.0(4) . . . . ?
N22 C35 C36 N28 -121.3(4) . . . . ?
N24 C33 C34 N23 4.2(4) . . . . ?
N24 C33 C34 N26 -115.6(4) . . . . ?
N25 C33 C34 N23 122.8(4) . . . . ?
N25 C33 C34 N26 3.0(5) . . . . ?
N27 C35 C36 N21 116.4(4) . . . . ?
N27 C35 C36 N28 -2.0(4) . . . . ?
N29 C37 C38 N19 119.2(4) . . . . ?
N29 C37 C38 N30 -1.8(4) . . . . ?
N31 C39 C40 N17 121.5(4) . . . . ?
N31 C39 C40 N32 1.4(5) . . . . ?
C25 N24 C33 N25 84.9(5) 7 . . . ?
C25 N24 C33 C34 -164.3(4) 7 . . . ?
C25 N24 C48 O1 -15.9(7) 7 . . . ?
C25 N24 C48 N23 164.4(4) 7 . . . ?
C25 N32 C26 O5 -15.7(8) . . . . ?
C25 N32 C26 N31 165.6(4) . . . . ?
C25 N32 C40 N17 84.6(5) . . . . ?
C25 N32 C40 C39 -163.7(4) . . . . ?
C26 N31 C27 N30 -115.4(5) . . . . ?
C26 N31 C39 N18 113.6(5) . . . . ?
C26 N31 C39 C40 2.0(5) . . . . ?
C26 N32 C25 N24 118.3(5) . . . 7 ?
C26 N32 C40 N17 -116.2(5) . . . . ?
C26 N32 C40 C39 -4.5(5) . . . . ?
C27 N30 C28 O6 -7.5(7) . . . . ?
C27 N30 C28 N29 170.4(4) . . . . ?
C27 N30 C38 N19 79.6(5) . . . . ?
C27 N30 C38 C37 -167.1(4) . . . . ?
C27 N31 C26 O5 15.2(7) . . . . ?
C27 N31 C26 N32 -166.1(4) . . . . ?
C27 N31 C39 N18 -85.2(5) . . . . ?
C27 N31 C39 C40 163.1(4) . . . . ?
C28 N29 C29 N28 -116.0(5) . . . . ?
C28 N29 C37 N20 116.1(4) . . . . ?
C28 N29 C37 C38 5.0(5) . . . . ?
C28 N30 C27 N31 116.0(5) . . . . ?
C28 N30 C38 N19 -115.1(4) . . . . ?
C28 N30 C38 C37 -1.8(5) . . . . ?
C29 N28 C30 O7 -11.0(7) . . . . ?
C29 N28 C30 N27 169.4(4) . . . . ?
C29 N28 C36 N21 82.9(5) . . . . ?
C29 N28 C36 C35 -166.4(4) . . . . ?
C29 N29 C28 O6 10.7(7) . . . . ?
C29 N29 C28 N30 -167.1(4) . . . . ?
C29 N29 C37 N20 -83.4(5) . . . . ?
C29 N29 C37 C38 165.6(4) . . . . ?
C30 N27 C31 N26 -120.9(5) . . . . ?
C30 N27 C35 N22 116.1(4) . . . . ?
C30 N27 C35 C36 4.9(5) . . . . ?
C30 N28 C29 N29 111.5(5) . . . . ?
C30 N28 C36 N21 -112.2(4) . . . . ?
C30 N28 C36 C35 -1.4(5) . . . . ?
C31 N26 C32 O8 -14.8(7) . . . . ?
C31 N26 C32 N25 163.6(4) . . . . ?
C31 N26 C34 N23 84.6(5) . . . . ?
C31 N26 C34 C33 -163.6(4) . . . . ?
C31 N27 C30 O7 15.9(7) . . . . ?
C31 N27 C30 N28 -164.5(4) . . . . ?
C31 N27 C35 N22 -86.1(5) . . . . ?
C31 N27 C35 C36 162.7(4) . . . . ?
C32 N25 C33 N24 110.4(5) . . . . ?
C32 N25 C33 C34 -0.6(5) . . . . ?
C32 N26 C31 N27 121.2(4) . . . . ?
C32 N26 C34 N23 -116.6(4) . . . . ?
C32 N26 C34 C33 -4.8(5) . . . . ?
C33 N24 C48 O1 -173.7(4) . . . . ?
C33 N24 C48 N23 6.6(5) . . . . ?
C33 N25 C32 O8 176.1(5) . . . . ?
C33 N25 C32 N26 -2.3(5) . . . . ?
C34 N23 C47 N22 82.7(5) . . . . ?
C34 N23 C48 O1 176.8(4) . . . . ?
C34 N23 C48 N24 -3.6(5) . . . . ?
C34 N26 C31 N27 -81.7(5) . . . . ?
C34 N26 C32 O8 -173.8(5) . . . . ?
C34 N26 C32 N25 4.5(5) . . . . ?
C35 N22 C46 O2 -177.1(4) . . . . ?
C35 N22 C46 N21 1.4(5) . . . . ?
C35 N22 C47 N23 -82.3(5) . . . . ?
C35 N27 C30 O7 174.3(5) . . . . ?
C35 N27 C30 N28 -6.0(5) . . . . ?
C35 N27 C31 N26 82.9(5) . . . . ?
C36 N21 C45 N20 85.5(6) . . . . ?
C36 N21 C46 O2 174.9(5) . . . . ?
C36 N21 C46 N22 -3.5(5) . . . . ?
C36 N28 C29 N29 -85.1(5) . . . . ?
C36 N28 C30 O7 -175.8(5) . . . . ?
C36 N28 C30 N27 4.5(5) . . . . ?
C37 N20 C44 O3 -170.1(5) . . . . ?
C37 N20 C44 N19 8.7(6) . . . . ?
C37 N20 C45 N21 -83.1(6) . . . . ?
C37 N29 C28 O6 171.5(5) . . . . ?
C37 N29 C28 N30 -6.4(5) . . . . ?
C37 N29 C29 N28 85.1(5) . . . . ?
C38 N19 C43 N18 86.4(6) . . . . ?
C38 N19 C44 O3 169.4(5) . . . . ?
C38 N19 C44 N20 -9.5(6) . . . . ?
C38 N30 C27 N31 -80.3(5) . . . . ?
C38 N30 C28 O6 -172.9(4) . . . . ?
C38 N30 C28 N29 5.0(5) . . . . ?
C39 N18 C42 O4 -173.8(5) . . . . ?
C39 N18 C42 N17 5.0(5) . . . . ?
C39 N18 C43 N19 -81.9(6) . . . . ?
C39 N31 C26 O5 176.4(5) . . . . ?
C39 N31 C26 N32 -4.9(5) . . . . ?
C39 N31 C27 N30 85.4(5) . . . . ?
C40 N17 C41 N25 81.3(6) . . . 7 ?
C40 N17 C42 O4 174.9(5) . . . . ?
C40 N17 C42 N18 -3.9(5) . . . . ?
C40 N32 C25 N24 -84.1(6) . . . 7 ?
C40 N32 C26 O5 -175.3(5) . . . . ?
C40 N32 C26 N31 6.0(5) . . . . ?
C41 N17 C40 N32 -82.3(5) . . . . ?
C41 N17 C40 C39 166.3(4) . . . . ?
C41 N17 C42 O4 9.9(8) . . . . ?
C41 N17 C42 N18 -168.9(4) . . . . ?
C41 N25 C32 O8 11.3(7) 7 . . . ?
C41 N25 C32 N26 -167.1(4) 7 . . . ?
C41 N25 C33 N24 -84.8(5) 7 . . . ?
C41 N25 C33 C34 164.2(4) 7 . . . ?
C42 N17 C40 N32 112.8(5) . . . . ?
C42 N17 C40 C39 1.4(5) . . . . ?
C42 N17 C41 N25 -115.3(5) . . . 7 ?
C42 N18 C39 N31 -116.1(4) . . . . ?
C42 N18 C39 C40 -3.9(5) . . . . ?
C42 N18 C43 N19 116.8(5) . . . . ?
C43 N18 C39 N31 80.8(6) . . . . ?
C43 N18 C39 C40 -167.1(4) . . . . ?
C43 N18 C42 O4 -10.8(8) . . . . ?
C43 N18 C42 N17 168.0(4) . . . . ?
C43 N19 C38 N30 -84.5(5) . . . . ?
C43 N19 C38 C37 163.2(4) . . . . ?
C43 N19 C44 O3 12.3(8) . . . . ?
C43 N19 C44 N20 -166.5(4) . . . . ?
C44 N19 C38 N30 118.6(4) . . . . ?
C44 N19 C38 C37 6.3(5) . . . . ?
C44 N19 C43 N18 -119.2(5) . . . . ?
C44 N20 C37 N29 -116.4(4) . . . . ?
C44 N20 C37 C38 -4.5(5) . . . . ?
C44 N20 C45 N21 117.0(5) . . . . ?
C45 N20 C37 N29 81.6(5) . . . . ?
C45 N20 C37 C38 -166.5(4) . . . . ?
C45 N20 C44 O3 -8.3(8) . . . . ?
C45 N20 C44 N19 170.5(4) . . . . ?
C45 N21 C36 N28 -83.6(5) . . . . ?
C45 N21 C36 C35 165.9(4) . . . . ?
C45 N21 C46 O2 13.0(8) . . . . ?
C45 N21 C46 N22 -165.5(4) . . . . ?
C46 N21 C36 N28 114.5(4) . . . . ?
C46 N21 C36 C35 4.0(5) . . . . ?
C46 N21 C45 N20 -114.7(5) . . . . ?
C46 N22 C35 N27 -110.2(4) . . . . ?
C46 N22 C35 C36 1.1(5) . . . . ?
C46 N22 C47 N23 114.5(5) . . . . ?
C47 N22 C35 N27 84.9(5) . . . . ?
C47 N22 C35 C36 -163.7(4) . . . . ?
C47 N22 C46 O2 -12.5(7) . . . . ?
C47 N22 C46 N21 166.0(4) . . . . ?
C47 N23 C34 N26 -85.3(5) . . . . ?
C47 N23 C34 C33 162.7(4) . . . . ?
C47 N23 C48 O1 13.5(7) . . . . ?
C47 N23 C48 N24 -166.8(4) . . . . ?
C48 N23 C34 N26 111.4(4) . . . . ?
C48 N23 C34 C33 -0.6(5) . . . . ?
C48 N23 C47 N22 -115.7(5) . . . . ?
C48 N24 C33 N25 -117.5(4) . . . . ?
C48 N24 C33 C34 -6.6(5) . . . . ?
Al01 O20 C54 C53 178.7(6) . . . . ?
Al01 O20 C54 C55 -10.1(10) . . . . ?
O17 C49 C50 C51 164.5(18) . . . . ?
O18 C49 C50 C51 2.2(16) . . . . ?
O19 C55 C56 C57 -171.0(9) . . . . ?
O20 C54 C55 O19 4.6(11) . . . . ?
O20 C54 C55 C56 -175.6(8) . . . . ?
C49 O18 C57 C52 3.6(16) . . . . ?
C49 O18 C57 C56 174.1(10) . . . . ?
C49 C50 C51 C52 -5.3(16) . . . . ?
C50 C51 C52 C53 -178.3(10) . . . . ?
C50 C51 C52 C57 7.5(16) . . . . ?
C51 C52 C53 C54 -177.9(9) . . . . ?
C51 C52 C57 O18 -6.3(15) . . . . ?
C51 C52 C57 C56 -176.3(10) . . . . ?
C52 C53 C54 O20 171.7(8) . . . . ?
C52 C53 C54 C55 1.7(13) . . . . ?
C53 C52 C57 O18 179.2(9) . . . . ?
C53 C52 C57 C56 9.2(15) . . . . ?
C53 C54 C55 O19 175.6(8) . . . . ?
C53 C54 C55 C56 -4.5(14) . . . . ?
C54 C55 C56 C57 9.2(13) . . . . ?
C55 C56 C57 O18 178.3(9) . . . . ?
C55 C56 C57 C52 -11.6(15) . . . . ?
C57 O18 C49 O17 -167.3(15) . . . . ?
C57 O18 C49 C50 -1.7(17) . . . . ?
C57 C52 C53 C54 -3.7(13) . . . . ?

loop_
_platon_squeeze_void_nr
_platon_squeeze_void_average_x
_platon_squeeze_void_average_y
_platon_squeeze_void_average_z
_platon_squeeze_void_volume
_platon_squeeze_void_count_electrons
_platon_squeeze_void_content
1 -0.047 -0.011 0.011 3576 691 ' '
2 0.000 0.500 0.000 414 128 ' '
3 0.000 0.500 0.500 414 128 ' '
4 0.500 1.000 0.500 414 128 ' '
5 0.500 0.000 1.000 414 128 ' '
